data_7720988
loop_
_publ_author_name
'Khlifi, Houyem'
'Wannassi, Jassem'
'Mhadhbi, Noureddine'
'Wahbi, Hajir'
'Erwann, Jeanneau'
'Ben Hamadi, Naoufel'
'Guesmi, Ahlem'
'Khezami, Lotfi'
'Barhoumi, Houcine'
'Na&#xef;li, Houcine'

_publ_section_title
;
 Structural, optical, and electrochemical properties of a new 1D
 copper(II) halometalate for highly sensitive dopamine detection.
;
_journal_issue 21
_journal_name_full 'Dalton transactions (Cambridge, England : 2003)'
_journal_page_first 8243
_journal_page_last 8257
_journal_paper_doi 10.1039/d6dt00622a
_journal_volume 55
_journal_year 2026
_chemical_formula_moiety 'C6 H6 Cl2 Cu I2 N4'
_chemical_formula_sum 'C6 H6 Cl2 Cu I2 N4'
_chemical_formula_weight 522.39
_space_group_crystal_system monoclinic
_space_group_IT_number 14
_space_group_name_Hall '-P 2ybc'
_space_group_name_H-M_alt 'P 1 21/c 1'
_atom_sites_solution_hydrogens geom
_atom_sites_solution_primary dual
_audit_creation_date 2025-01-25
_audit_creation_method
;
Olex2 1.5-ac6-020
(compiled 2024.02.14 svn.r2f8d729c for Rigaku Oxford Diffraction, GUI svn.r6966)
;
_audit_update_record
;
2026-03-01 deposited with the CCDC.	2026-05-05 downloaded from the CCDC.
;
_cell_angle_alpha 90
_cell_angle_beta 93.599(3)
_cell_angle_gamma 90
_cell_formula_units_Z 2
_cell_length_a 4.01140(10)
_cell_length_b 15.0996(6)
_cell_length_c 10.0000(3)
_cell_measurement_reflns_used 7693
_cell_measurement_temperature 100.0(2)
_cell_measurement_theta_max 30.0050
_cell_measurement_theta_min 3.3690
_cell_volume 604.51(3)
_computing_cell_refinement 'CrysAlisPro 1.171.43.124a (Rigaku OD, 2024)'
_computing_data_collection 'CrysAlisPro system (CCD 43.143a 64-bit (release 25-10-2024))'
_computing_data_reduction 'CrysAlisPro 1.171.43.124a (Rigaku OD, 2024)'
_computing_molecular_graphics 'Olex2 1.5-ac6-020 (Dolomanov et al., 2009)'
_computing_publication_material 'Olex2 1.5-ac6-020 (Dolomanov et al., 2009)'
_computing_structure_refinement 'SHELXL 2018/3 (Sheldrick, 2015)'
_computing_structure_solution 'SHELXT  (Sheldrick, 2015)'
_diffrn_ambient_environment N~2~
_diffrn_ambient_temperature 100.0(2)
_diffrn_detector 'Hybrid Pixel Array Detector'
_diffrn_detector_area_resol_mean 10.0000
_diffrn_detector_type 'HyPix-Arc 100'
_diffrn_measured_fraction_theta_full 0.997
_diffrn_measured_fraction_theta_max 0.876
_diffrn_measurement_details
;
List of Runs (angles in degrees, time in seconds):

  # Type    Start    End  Width  t~exp~   \w     \q     \k     \f   Frames
#--------------------------------------------------------------------------
  1  \w    -71.00 -40.00   0.50    0.55    --    6.58 -19.00-180.00   62
  2  \w    -71.00 -40.00   0.50    0.55    --    6.58 -19.00 -90.00   62
  3  \w    -71.00 -40.00   0.50    0.55    --    6.58 -19.00 -60.00   62
  4  \w    -71.00 -40.00   0.50    0.55    --    6.58 -19.00   0.00   62
  5  \w    -71.00 -40.00   0.50    0.55    --    6.58 -19.00  60.00   62
  6  \w    -71.00 -40.00   0.50    0.55    --    6.58 -19.00  90.00   62
  7  \w    -71.00 -40.00   0.50    0.55    --    6.58 -19.00 150.00   62
  8  \w    -83.00 -40.00   0.50    0.55    --   -5.49 -19.00  30.00   86
  9  \w    -59.00   6.00   0.50    0.55    --   -5.49 -57.00 150.00  130
 10  \w    -16.00  38.00   0.50    0.55    --   -5.49  57.00   0.00  108
 11  \w    -59.00  -4.00   0.50    0.55    --   -5.49 -57.00-150.00  110
 12  \w    -83.00 -40.00   0.50    0.55    --   -5.49 -19.00 -90.00   86
 13  \w    -59.00   6.00   0.50    0.55    --   -5.49 -57.00 -30.00  130
 14  \w     -7.00  40.00   0.50    0.55    --    6.58 -99.00  30.00   94
 15  \w     -7.00  40.00   0.50    0.55    --    6.58 -99.00  90.00   94
 16  \w      8.00  54.00   0.50    0.55    --    6.58-123.00 -34.00   92
 17  \w     -7.00  40.00   0.50    0.55    --    6.58 -99.00-150.00   94
;
_diffrn_measurement_device 'four-circle diffractometer'
_diffrn_measurement_device_type 'XtaLAB Synergy, Dualflex, HyPix-Arc 100'
_diffrn_measurement_method '\w scans'
_diffrn_orient_matrix_type 'CrysAlisPro convention (1999,Acta A55,543-557)'
_diffrn_orient_matrix_UB_11 0.0124057000
_diffrn_orient_matrix_UB_12 0.0466101000
_diffrn_orient_matrix_UB_13 -0.0071994000
_diffrn_orient_matrix_UB_21 0.0349031000
_diffrn_orient_matrix_UB_22 0.0042154000
_diffrn_orient_matrix_UB_23 0.0701076000
_diffrn_orient_matrix_UB_31 0.1732465000
_diffrn_orient_matrix_UB_32 -0.0041852000
_diffrn_orient_matrix_UB_33 -0.0090555000
_diffrn_radiation_monochromator mirror
_diffrn_radiation_probe x-ray
_diffrn_radiation_type 'Mo K\a'
_diffrn_radiation_wavelength 0.71073
_diffrn_reflns_av_unetI/netI 0.0312
_diffrn_reflns_Laue_measured_fraction_full 0.997
_diffrn_reflns_Laue_measured_fraction_max 0.876
_diffrn_reflns_limit_h_max 5
_diffrn_reflns_limit_h_min -5
_diffrn_reflns_limit_k_max 20
_diffrn_reflns_limit_k_min 0
_diffrn_reflns_limit_l_max 14
_diffrn_reflns_limit_l_min 0
_diffrn_reflns_number 1615
_diffrn_reflns_point_group_measured_fraction_full 0.997
_diffrn_reflns_point_group_measured_fraction_max 0.876
_diffrn_reflns_theta_full 25.242
_diffrn_reflns_theta_max 30.454
_diffrn_reflns_theta_min 3.384
_diffrn_source 'micro-focus sealed X-ray tube'
_diffrn_source_type 'PhotonJet (Mo) X-ray Source'
_exptl_absorpt_coefficient_mu 7.327
_exptl_absorpt_correction_T_max 0.760
_exptl_absorpt_correction_T_min 0.380
_exptl_absorpt_correction_type analytical
_exptl_absorpt_process_details
;
CrysAlisPro 1.171.43.124a (Rigaku Oxford Diffraction, 2024)
Analytical numeric absorption correction using a multifaceted crystal
model based on expressions derived by R.C. Clark & J.S. Reid.
(Clark, R. C. & Reid, J. S. (1995). Acta Cryst. A51, 887-897)
Empirical absorption correction using spherical harmonics,
implemented in SCALE3 ABSPACK scaling algorithm.
;
_exptl_crystal_colour yellow
_exptl_crystal_colour_primary yellow
_exptl_crystal_density_diffrn 2.870
_exptl_crystal_description plate
_exptl_crystal_F_000 478
_exptl_crystal_size_max 0.24
_exptl_crystal_size_mid 0.11
_exptl_crystal_size_min 0.05
_refine_diff_density_max 0.975
_refine_diff_density_min -0.853
_refine_diff_density_rms 0.199
_refine_ls_extinction_method none
_refine_ls_goodness_of_fit_ref 1.074
_refine_ls_hydrogen_treatment constr
_refine_ls_matrix_type full
_refine_ls_number_parameters 71
_refine_ls_number_reflns 1615
_refine_ls_number_restraints 0
_refine_ls_restrained_S_all 1.074
_refine_ls_R_factor_all 0.0352
_refine_ls_R_factor_gt 0.0295
_refine_ls_shift/su_max 0.002
_refine_ls_shift/su_mean 0.000
_refine_ls_structure_factor_coef Fsqd
_refine_ls_weighting_details 'w=1/[\s^2^(Fo^2^)+(0.0188P)^2^+2.5273P] where P=(Fo^2^+2Fc^2^)/3'
_refine_ls_weighting_scheme calc
_refine_ls_wR_factor_gt 0.0575
_refine_ls_wR_factor_ref 0.0591
_reflns_Friedel_coverage 0.000
_reflns_number_gt 1446
_reflns_number_total 1615
_reflns_threshold_expression 'I > 2\s(I)'
_cod_data_source_file d6dt00622a2.cif
_cod_data_source_block 4icucl_autored
_cod_depositor_comments 'Adding full bibliography for 7720988.cif.'
_cod_database_code 7720988
_shelx_shelxl_version_number 2018/3
_chemical_oxdiff_formula 'C6 H6 Cl2 Cu1 I2 N4'
_shelx_space_group_comment
;
The symmetry employed for this shelxl refinement is uniquely defined
by the following loop, which should always be used as a source of
symmetry information in preference to the above space-group names.
They are only intended as comments.
;
_shelx_estimated_absorpt_t_max 0.711
_shelx_estimated_absorpt_t_min 0.272
_olex2_refinement_description
;
1. Twinned data refinement
 Scales: 0.8252(17)
 0.1748(17)
2. Fixed Uiso
 At 1.2 times of:
  All C(H) groups, All N(H) groups
3.a Aromatic/amide H refined with riding coordinates:
 N2(H2), C1(H1), C3(H3)
;
_olex2_diffrn_ambient_temperature_device 'Oxford Cryosystems'
_olex2_exptl_crystal_mounting_method 'The crystal was mounted on a MITIGEN holder in perfluoroether oil'
_olex2_submission_original_sample_id 4ICuCl
_olex2_submission_special_instructions 'No special instructions were received'
_oxdiff_exptl_absorpt_empirical_details
;
Empirical correction (ABSPACK) includes:
- Absorption correction using spherical harmonics
- Frame scaling
;
_oxdiff_exptl_absorpt_empirical_full_max 1.227
_oxdiff_exptl_absorpt_empirical_full_min 0.723

loop_
_space_group_symop_operation_xyz
'x, y, z'
'-x, y+1/2, -z+1/2'
'-x, -y, -z'
'x, -y-1/2, z-1/2'

loop_
_atom_site_label
_atom_site_type_symbol
_atom_site_fract_x
_atom_site_fract_y
_atom_site_fract_z
_atom_site_U_iso_or_equiv
_atom_site_adp_type
_atom_site_occupancy
_atom_site_site_symmetry_order
_atom_site_calc_flag
_atom_site_refinement_flags_posn
_atom_site_refinement_flags_adp
_atom_site_refinement_flags_occupancy
_atom_site_disorder_assembly
_atom_site_disorder_group
I1 I 0.79303(7) 0.35722(2) 1.06816(2) 0.01381(9) Uani 1 1 d . . . . .
Cu1 Cu 0.500000 0.500000 0.500000 0.01159(16) Uani 1 2 d S . P . .
Cl1 Cl 0.0986(3) 0.40382(6) 0.40212(9) 0.0133(2) Uani 1 1 d . . . . .
N1 N 0.5184(9) 0.4270(2) 0.6659(3) 0.0127(7) Uani 1 1 d . . . . .
N2 N 0.3606(9) 0.3478(2) 0.6742(3) 0.0140(7) Uani 1 1 d . . . . .
H2 H 0.238432 0.323539 0.607819 0.017 Uiso 1 1 calc R U . . .
C2 C 0.6141(10) 0.3687(3) 0.8706(4) 0.0126(8) Uani 1 1 d . . . . .
C1 C 0.6758(11) 0.4399(3) 0.7855(4) 0.0138(8) Uani 1 1 d . . . . .
H1 H 0.810020 0.489985 0.809594 0.017 Uiso 1 1 calc R U . . .
C3 C 0.4130(11) 0.3114(3) 0.7951(4) 0.0147(8) Uani 1 1 d . . . . .
H3 H 0.327808 0.256290 0.823634 0.018 Uiso 1 1 calc R U . . .

loop_
_atom_site_aniso_label
_atom_site_aniso_U_11
_atom_site_aniso_U_22
_atom_site_aniso_U_33
_atom_site_aniso_U_23
_atom_site_aniso_U_13
_atom_site_aniso_U_12
I1 0.01259(15) 0.01721(14) 0.01142(13) 0.00268(10) -0.00086(9) -0.00122(10)
Cu1 0.0149(4) 0.0096(3) 0.0100(3) 0.0010(2) -0.0017(3) -0.0024(3)
Cl1 0.0154(5) 0.0117(4) 0.0127(4) 0.0003(3) -0.0017(4) -0.0012(4)
N1 0.0139(18) 0.0116(16) 0.0124(16) 0.0006(13) -0.0002(13) 0.0001(13)
N2 0.0194(19) 0.0096(16) 0.0127(16) 0.0003(13) -0.0005(14) -0.0047(14)
C2 0.011(2) 0.015(2) 0.0123(18) 0.0020(15) 0.0005(15) -0.0011(15)
C1 0.015(2) 0.0108(19) 0.0159(19) 0.0001(15) 0.0001(16) -0.0035(16)
C3 0.016(2) 0.014(2) 0.0149(19) 0.0027(15) 0.0029(16) -0.0015(16)

loop_
_atom_type_symbol
_atom_type_description
_atom_type_scat_dispersion_real
_atom_type_scat_dispersion_imag
_atom_type_scat_source
C C 0.0033 0.0016 'International Tables Vol C Tables 4.2.6.8 and 6.1.1.4'
H H 0.0000 0.0000 'International Tables Vol C Tables 4.2.6.8 and 6.1.1.4'
N N 0.0061 0.0033 'International Tables Vol C Tables 4.2.6.8 and 6.1.1.4'
Cl Cl 0.1484 0.1585 'International Tables Vol C Tables 4.2.6.8 and 6.1.1.4'
Cu Cu 0.3201 1.2651 'International Tables Vol C Tables 4.2.6.8 and 6.1.1.4'
I I -0.4742 1.8119 'International Tables Vol C Tables 4.2.6.8 and 6.1.1.4'

loop_
_exptl_crystal_face_index_h
_exptl_crystal_face_index_k
_exptl_crystal_face_index_l
_exptl_crystal_face_perp_dist
0 1 2 0.0372
0 -1 -2 0.0761
2 0 1 0.1054
-2 1 1 0.0960
0 20 -5 0.0180
0 -20 5 0.0249
0 -19 -7 0.0495
0 -14 11 0.0240

loop_
_geom_angle_atom_site_label_1
_geom_angle_atom_site_label_2
_geom_angle_atom_site_label_3
_geom_angle
_geom_angle_site_symmetry_1
_geom_angle_site_symmetry_3
_geom_angle_publ_flag
Cl1 Cu1 Cl1 180.0 3_666 . ?
N1 Cu1 Cl1 90.37(10) . 3_666 ?
N1 Cu1 Cl1 90.37(10) 3_666 . ?
N1 Cu1 Cl1 89.63(10) 3_666 3_666 ?
N1 Cu1 Cl1 89.63(10) . . ?
N1 Cu1 N1 180.0 . 3_666 ?
N2 N1 Cu1 123.1(3) . . ?
C1 N1 Cu1 131.2(3) . . ?
C1 N1 N2 105.7(3) . . ?
N1 N2 H2 124.1 . . ?
C3 N2 N1 111.8(3) . . ?
C3 N2 H2 124.1 . . ?
C1 C2 I1 125.5(3) . . ?
C3 C2 I1 129.0(3) . . ?
C3 C2 C1 105.6(4) . . ?
N1 C1 C2 109.9(4) . . ?
N1 C1 H1 125.0 . . ?
C2 C1 H1 125.0 . . ?
N2 C3 C2 107.0(4) . . ?
N2 C3 H3 126.5 . . ?
C2 C3 H3 126.5 . . ?

loop_
_geom_bond_atom_site_label_1
_geom_bond_atom_site_label_2
_geom_bond_distance
_geom_bond_site_symmetry_2
_geom_bond_publ_flag
I1 C2 2.066(4) . ?
Cu1 Cl1 2.3371(10) . ?
Cu1 Cl1 2.3371(10) 3_666 ?
Cu1 N1 1.989(3) . ?
Cu1 N1 1.989(3) 3_666 ?
N1 N2 1.358(5) . ?
N1 C1 1.331(5) . ?
N2 H2 0.8800 . ?
N2 C3 1.333(5) . ?
C2 C1 1.404(5) . ?
C2 C3 1.376(6) . ?
C1 H1 0.9500 . ?
C3 H3 0.9500 . ?

loop_
_geom_torsion_atom_site_label_1
_geom_torsion_atom_site_label_2
_geom_torsion_atom_site_label_3
_geom_torsion_atom_site_label_4
_geom_torsion
_geom_torsion_site_symmetry_1
_geom_torsion_site_symmetry_2
_geom_torsion_site_symmetry_3
_geom_torsion_site_symmetry_4
_geom_torsion_publ_flag
I1 C2 C1 N1 -178.9(3) . . . . ?
I1 C2 C3 N2 179.1(3) . . . . ?
Cu1 N1 N2 C3 179.4(3) . . . . ?
Cu1 N1 C1 C2 -179.6(3) . . . . ?
N1 N2 C3 C2 0.1(5) . . . . ?
N2 N1 C1 C2 -0.6(5) . . . . ?
C1 N1 N2 C3 0.3(5) . . . . ?
C1 C2 C3 N2 -0.4(5) . . . . ?
C3 C2 C1 N1 0.6(5) . . . . ?

loop_
_twin_individual_id
_twin_individual_mass_fraction_refined
1 0.8252(17)
2 0.1748(17)

loop_
_exptl_oxdiff_crystal_face_indexfrac_h
_exptl_oxdiff_crystal_face_indexfrac_k
_exptl_oxdiff_crystal_face_indexfrac_l
_exptl_oxdiff_crystal_face_x
_exptl_oxdiff_crystal_face_y
_exptl_oxdiff_crystal_face_z
0.0005 1.0064 2.0007 0.0325 0.1445 -0.0222
-0.0005 -1.0064 -2.0007 -0.0325 -0.1445 0.0222
2.0009 -0.0022 0.9968 0.0175 0.1397 0.3376
-2.0005 1.0086 1.0039 0.0150 0.0048 -0.3599
0.1921 20.1040 -4.6148 0.9727 -0.2321 -0.0091
0.0007 -20.1503 4.5204 -0.9717 0.2320 0.0435
0.1417 -18.5385 -6.9334 -0.8124 -0.5593 0.1649
0.1613 -13.9936 10.5648 -0.7263 0.6873 -0.0092
